data_7053574
loop_
_publ_author_name
'Deacon, Glen B.'
'Junk, Peter C.'
'Moxey, Graeme J.'

_publ_section_title
;
 Synthesis and structural characterisation of the heavier alkaline earth
 2,6-di-iso-propylphenolate complexes
;
_journal_issue 8
_journal_name_full 'New Journal of Chemistry'
_journal_page_first 1731
_journal_paper_doi 10.1039/c0nj00225a
_journal_volume 34
_journal_year 2010
_chemical_formula_moiety 'C36 H64 Ba O8'
_chemical_formula_sum 'C36 H64 Ba O8'
_chemical_formula_weight 762.21
_chemical_name_systematic
;
?
;
_space_group_IT_number 2
_symmetry_cell_setting triclinic
_symmetry_space_group_name_Hall '-P 1'
_symmetry_space_group_name_H-M 'P -1'
_atom_sites_solution_hydrogens geom
_atom_sites_solution_primary direct
_atom_sites_solution_secondary difmap
_audit_creation_method SHELXL-97
_cell_angle_alpha 86.8780(10)
_cell_angle_beta 75.0680(10)
_cell_angle_gamma 82.6430(10)
_cell_formula_units_Z 2
_cell_length_a 10.8104(2)
_cell_length_b 12.7872(2)
_cell_length_c 15.1158(3)
_cell_measurement_temperature 123(2)
_cell_volume 2001.85(6)
_computing_cell_refinement 'Bruker SMART (Bruker)'
_computing_data_collection 'Bruker SMART (Bruker)'
_computing_data_reduction 'Bruker SAINT (Bruker)'
_computing_molecular_graphics 'X-Seed (Barbour, 1999)'
_computing_publication_material 'CIFTAB (Sheldrick, 1997)'
_computing_structure_refinement 'SHELXL-97 (Sheldrick, 1997)'
_computing_structure_solution 'SHELXS-97 (Sheldrick, 1990)'
_diffrn_ambient_temperature 123(2)
_diffrn_measured_fraction_theta_full 0.979
_diffrn_measured_fraction_theta_max 0.979
_diffrn_measurement_device_type 'Bruker X8 Apex II CCD'
_diffrn_measurement_method 'phi and omega scans'
_diffrn_radiation_monochromator graphite
_diffrn_radiation_source 'fine-focus sealed tube'
_diffrn_radiation_type MoK\a
_diffrn_radiation_wavelength 0.71073
_diffrn_reflns_av_R_equivalents 0.0143
_diffrn_reflns_av_sigmaI/netI 0.0183
_diffrn_reflns_limit_h_max 14
_diffrn_reflns_limit_h_min -14
_diffrn_reflns_limit_k_max 16
_diffrn_reflns_limit_k_min -15
_diffrn_reflns_limit_l_max 19
_diffrn_reflns_limit_l_min -13
_diffrn_reflns_number 21091
_diffrn_reflns_theta_full 27.50
_diffrn_reflns_theta_max 27.50
_diffrn_reflns_theta_min 1.96
_exptl_absorpt_coefficient_mu 1.035
_exptl_absorpt_correction_T_max 0.9217
_exptl_absorpt_correction_T_min 0.8858
_exptl_absorpt_correction_type multi-scan
_exptl_absorpt_process_details SADABS
_exptl_crystal_colour colourless
_exptl_crystal_density_diffrn 1.265
_exptl_crystal_density_method 'not measured'
_exptl_crystal_description block
_exptl_crystal_F_000 800
_exptl_crystal_size_max 0.12
_exptl_crystal_size_mid 0.10
_exptl_crystal_size_min 0.08
_refine_diff_density_max 0.600
_refine_diff_density_min -0.795
_refine_diff_density_rms 0.053
_refine_ls_extinction_method none
_refine_ls_goodness_of_fit_ref 1.060
_refine_ls_hydrogen_treatment constr
_refine_ls_matrix_type full
_refine_ls_number_parameters 420
_refine_ls_number_reflns 8996
_refine_ls_number_restraints 0
_refine_ls_restrained_S_all 1.060
_refine_ls_R_factor_all 0.0216
_refine_ls_R_factor_gt 0.0196
_refine_ls_shift/su_max 0.000
_refine_ls_shift/su_mean 0.000
_refine_ls_structure_factor_coef Fsqd
_refine_ls_weighting_details 'calc w=1/[\s^2^(Fo^2^)+(0.0239P)^2^+0.9347P] where P=(Fo^2^+2Fc^2^)/3'
_refine_ls_weighting_scheme calc
_refine_ls_wR_factor_gt 0.0482
_refine_ls_wR_factor_ref 0.0494
_reflns_number_gt 8507
_reflns_number_total 8996
_reflns_threshold_expression >2sigma(I)
_cod_data_source_file c0nj00225a.txt
_cod_data_source_block compound3
_cod_depositor_comments
;
The following automatic conversions were performed:

'_exptl_absorpt_correction_type' value 'Multi-scan' changed to
'multi-scan' according to
/home/saulius/struct/CIF-dictionaries/cif_core.dic dictionary named
'cif_core.dic' version 2.4.2 from 2011-04-26.

Automatic conversion script
Id: cif_fix_values 1891 2012-01-12 08:04:46Z andrius 
;
_cod_original_sg_symbol_H-M P-1
_cod_database_code 7053574

loop_
_symmetry_equiv_pos_as_xyz
'x, y, z'
'-x, -y, -z'

loop_
_atom_site_label
_atom_site_type_symbol
_atom_site_fract_x
_atom_site_fract_y
_atom_site_fract_z
_atom_site_U_iso_or_equiv
_atom_site_adp_type
_atom_site_occupancy
_atom_site_symmetry_multiplicity
_atom_site_calc_flag
_atom_site_refinement_flags
Ba1 Ba 0.272240(8) 0.250560(6) 0.753460(5) 0.01692(3) Uani 1 1 d .
O1 O 0.19724(11) 0.44423(8) 0.75241(8) 0.0257(2) Uani 1 1 d .
C1 C 0.15469(15) 0.54314(11) 0.77084(10) 0.0214(3) Uani 1 1 d .
O2 O 0.50292(10) 0.16775(8) 0.71668(7) 0.0238(2) Uani 1 1 d .
C2 C 0.03295(16) 0.58859(12) 0.75782(11) 0.0260(3) Uani 1 1 d .
O3 O 0.30625(12) 0.29746(9) 0.56689(8) 0.0292(2) Uani 1 1 d .
C3 C -0.00777(19) 0.69467(14) 0.77504(13) 0.0364(4) Uani 1 1 d .
H1 H -0.0885 0.7245 0.7654 0.044 Uiso 1 1 calc R
O4 O 0.28918(11) 0.08915(8) 0.61837(8) 0.0268(2) Uani 1 1 d .
C4 C 0.0663(2) 0.75808(14) 0.80585(14) 0.0436(5) Uani 1 1 d .
H2 H 0.0371 0.8306 0.8169 0.052 Uiso 1 1 calc R
O5 O 0.17530(14) 0.06884(10) 0.85506(9) 0.0446(3) Uani 1 1 d .
C5 C 0.1837(2) 0.71436(13) 0.82033(13) 0.0374(4) Uani 1 1 d .
H3 H 0.2344 0.7578 0.8417 0.045 Uiso 1 1 calc R
O6 O 0.02802(12) 0.18663(12) 0.74955(11) 0.0465(4) Uani 1 1 d .
C6 C 0.22921(16) 0.60848(12) 0.80433(11) 0.0261(3) Uani 1 1 d .
O7 O 0.10210(13) 0.29885(10) 0.93604(9) 0.0365(3) Uani 1 1 d .
C7 C -0.04777(17) 0.52172(15) 0.72115(12) 0.0335(4) Uani 1 1 d .
H4 H -0.0070 0.4470 0.7215 0.040 Uiso 1 1 calc R
O8 O 0.36675(13) 0.28732(10) 0.90666(8) 0.0340(3) Uani 1 1 d .
C8 C -0.1867(2) 0.5248(2) 0.77955(17) 0.0538(6) Uani 1 1 d .
H5 H -0.1863 0.5040 0.8429 0.081 Uiso 1 1 calc R
H6 H -0.2318 0.4760 0.7551 0.081 Uiso 1 1 calc R
H7 H -0.2309 0.5965 0.7781 0.081 Uiso 1 1 calc R
C9 C -0.0464(3) 0.5530(2) 0.62218(15) 0.0587(6) Uani 1 1 d .
H8 H -0.0910 0.6245 0.6199 0.088 Uiso 1 1 calc R
H9 H -0.0903 0.5035 0.5975 0.088 Uiso 1 1 calc R
H10 H 0.0430 0.5512 0.5856 0.088 Uiso 1 1 calc R
C10 C 0.36045(17) 0.56226(14) 0.81521(12) 0.0320(4) Uani 1 1 d .
H11 H 0.3613 0.4839 0.8204 0.038 Uiso 1 1 calc R
C11 C 0.3931(2) 0.59811(18) 0.90044(14) 0.0442(5) Uani 1 1 d .
H12 H 0.3970 0.6744 0.8961 0.066 Uiso 1 1 calc R
H13 H 0.4768 0.5616 0.9049 0.066 Uiso 1 1 calc R
H14 H 0.3265 0.5813 0.9550 0.066 Uiso 1 1 calc R
C12 C 0.4640(2) 0.5869(2) 0.72920(15) 0.0508(5) Uani 1 1 d .
H15 H 0.4455 0.5585 0.6757 0.076 Uiso 1 1 calc R
H16 H 0.5486 0.5546 0.7355 0.076 Uiso 1 1 calc R
H17 H 0.4641 0.6635 0.7213 0.076 Uiso 1 1 calc R
C13 C 0.61157(13) 0.11403(11) 0.67420(10) 0.0185(3) Uani 1 1 d .
C14 C 0.68870(14) 0.15329(11) 0.59060(10) 0.0204(3) Uani 1 1 d .
C15 C 0.80079(15) 0.09248(13) 0.54474(11) 0.0266(3) Uani 1 1 d .
H18 H 0.8505 0.1183 0.4884 0.032 Uiso 1 1 calc R
C16 C 0.84175(16) -0.00501(13) 0.57929(12) 0.0312(4) Uani 1 1 d .
H19 H 0.9181 -0.0457 0.5467 0.037 Uiso 1 1 calc R
C17 C 0.76981(16) -0.04186(12) 0.66170(12) 0.0287(3) Uani 1 1 d .
H20 H 0.7987 -0.1077 0.6862 0.034 Uiso 1 1 calc R
C18 C 0.65635(14) 0.01487(11) 0.70959(11) 0.0226(3) Uani 1 1 d .
C19 C 0.64706(16) 0.26245(12) 0.55673(11) 0.0271(3) Uani 1 1 d .
H21 H 0.5517 0.2686 0.5648 0.033 Uiso 1 1 calc R
C20 C 0.6733(2) 0.34643(14) 0.61498(14) 0.0465(5) Uani 1 1 d .
H22 H 0.6377 0.3298 0.6799 0.070 Uiso 1 1 calc R
H23 H 0.6326 0.4155 0.5993 0.070 Uiso 1 1 calc R
H24 H 0.7665 0.3481 0.6032 0.070 Uiso 1 1 calc R
C21 C 0.7080(3) 0.28665(16) 0.45639(14) 0.0544(6) Uani 1 1 d .
H25 H 0.8013 0.2860 0.4470 0.082 Uiso 1 1 calc R
H26 H 0.6708 0.3564 0.4393 0.082 Uiso 1 1 calc R
H27 H 0.6913 0.2332 0.4183 0.082 Uiso 1 1 calc R
C22 C 0.58159(17) -0.02575(14) 0.80099(13) 0.0341(4) Uani 1 1 d .
H28 H 0.4980 0.0210 0.8191 0.041 Uiso 1 1 calc R
C23 C 0.6530(2) -0.01888(17) 0.87498(13) 0.0459(5) Uani 1 1 d .
H29 H 0.7345 -0.0655 0.8601 0.069 Uiso 1 1 calc R
H30 H 0.5997 -0.0406 0.9343 0.069 Uiso 1 1 calc R
H31 H 0.6707 0.0539 0.8781 0.069 Uiso 1 1 calc R
C24 C 0.5499(3) -0.13833(18) 0.79822(18) 0.0571(6) Uani 1 1 d .
H32 H 0.5036 -0.1426 0.7509 0.086 Uiso 1 1 calc R
H33 H 0.4958 -0.1579 0.8579 0.086 Uiso 1 1 calc R
H34 H 0.6300 -0.1867 0.7840 0.086 Uiso 1 1 calc R
C25 C 0.2991(3) 0.40276(16) 0.53187(15) 0.0571(6) Uani 1 1 d .
H35 H 0.3778 0.4120 0.4840 0.086 Uiso 1 1 calc R
H36 H 0.2904 0.4516 0.5815 0.086 Uiso 1 1 calc R
H37 H 0.2242 0.4174 0.5060 0.086 Uiso 1 1 calc R
C26 C 0.3132(2) 0.22149(14) 0.49969(12) 0.0353(4) Uani 1 1 d .
H38 H 0.3691 0.2427 0.4403 0.042 Uiso 1 1 calc R
H39 H 0.2261 0.2174 0.4913 0.042 Uiso 1 1 calc R
C27 C 0.36729(16) 0.11596(13) 0.53049(11) 0.0273(3) Uani 1 1 d .
H40 H 0.3683 0.0618 0.4858 0.033 Uiso 1 1 calc R
H41 H 0.4570 0.1185 0.5342 0.033 Uiso 1 1 calc R
C28 C 0.33745(18) -0.01281(13) 0.64684(12) 0.0323(4) Uani 1 1 d .
H42 H 0.3314 -0.0655 0.6039 0.048 Uiso 1 1 calc R
H43 H 0.2863 -0.0299 0.7083 0.048 Uiso 1 1 calc R
H44 H 0.4278 -0.0131 0.6479 0.048 Uiso 1 1 calc R
C29 C 0.2185(3) 0.04316(19) 0.93628(15) 0.0600(7) Uani 1 1 d .
H45 H 0.1651 0.0871 0.9864 0.090 Uiso 1 1 calc R
H46 H 0.3086 0.0562 0.9253 0.090 Uiso 1 1 calc R
H47 H 0.2113 -0.0314 0.9528 0.090 Uiso 1 1 calc R
C30 C 0.0428(2) 0.06016(19) 0.86960(17) 0.0612(7) Uani 1 1 d .
H48 H -0.0084 0.1117 0.9154 0.073 Uiso 1 1 calc R
H49 H 0.0247 -0.0115 0.8932 0.073 Uiso 1 1 calc R
C31 C 0.0062(2) 0.08109(19) 0.78090(19) 0.0606(7) Uani 1 1 d .
H50 H 0.0585 0.0302 0.7348 0.073 Uiso 1 1 calc R
H51 H -0.0859 0.0723 0.7895 0.073 Uiso 1 1 calc R
C32 C -0.0136(2) 0.2131(2) 0.6685(2) 0.0702(8) Uani 1 1 d .
H52 H 0.0303 0.1621 0.6212 0.105 Uiso 1 1 calc R
H53 H 0.0072 0.2840 0.6469 0.105 Uiso 1 1 calc R
H54 H -0.1070 0.2116 0.6816 0.105 Uiso 1 1 calc R
C33 C -0.02256(19) 0.34684(16) 0.93043(15) 0.0451(5) Uani 1 1 d .
H55 H -0.0803 0.3526 0.9921 0.068 Uiso 1 1 calc R
H56 H -0.0573 0.3035 0.8932 0.068 Uiso 1 1 calc R
H57 H -0.0156 0.4174 0.9021 0.068 Uiso 1 1 calc R
C34 C 0.1575(2) 0.36724(14) 0.98221(12) 0.0378(4) Uani 1 1 d .
H58 H 0.0986 0.3846 1.0428 0.045 Uiso 1 1 calc R
H59 H 0.1706 0.4337 0.9462 0.045 Uiso 1 1 calc R
C35 C 0.2839(2) 0.31417(16) 0.99405(12) 0.0413(4) Uani 1 1 d .
H60 H 0.3240 0.3620 1.0248 0.050 Uiso 1 1 calc R
H61 H 0.2702 0.2496 1.0328 0.050 Uiso 1 1 calc R
C36 C 0.4977(2) 0.26444(19) 0.90947(14) 0.0480(5) Uani 1 1 d .
H62 H 0.5285 0.3283 0.9247 0.072 Uiso 1 1 calc R
H63 H 0.5498 0.2398 0.8495 0.072 Uiso 1 1 calc R
H64 H 0.5050 0.2094 0.9562 0.072 Uiso 1 1 calc R

loop_
_atom_site_aniso_label
_atom_site_aniso_U_11
_atom_site_aniso_U_22
_atom_site_aniso_U_33
_atom_site_aniso_U_23
_atom_site_aniso_U_13
_atom_site_aniso_U_12
Ba1 0.01568(5) 0.01539(4) 0.01918(5) -0.00357(3) -0.00313(3) -0.00121(3)
O1 0.0260(6) 0.0172(5) 0.0365(6) -0.0073(4) -0.0135(5) 0.0026(4)
C1 0.0258(7) 0.0180(7) 0.0210(7) -0.0027(5) -0.0080(6) 0.0001(5)
O2 0.0177(5) 0.0235(5) 0.0275(5) -0.0011(4) -0.0028(4) 0.0018(4)
C2 0.0292(8) 0.0246(7) 0.0244(7) -0.0053(6) -0.0100(6) 0.0044(6)
O3 0.0422(7) 0.0226(5) 0.0251(5) -0.0009(4) -0.0146(5) 0.0001(5)
C3 0.0408(10) 0.0269(8) 0.0394(9) -0.0050(7) -0.0135(8) 0.0124(7)
O4 0.0262(6) 0.0242(5) 0.0280(6) -0.0077(4) -0.0029(4) -0.0008(4)
C4 0.0599(13) 0.0172(8) 0.0509(11) -0.0066(7) -0.0133(10) 0.0066(8)
O5 0.0549(9) 0.0352(7) 0.0344(7) -0.0037(5) 0.0125(6) -0.0186(6)
C5 0.0506(11) 0.0226(8) 0.0416(10) -0.0069(7) -0.0132(8) -0.0086(7)
O6 0.0256(6) 0.0529(8) 0.0642(9) -0.0313(7) -0.0099(6) -0.0073(6)
C6 0.0317(8) 0.0220(7) 0.0261(7) -0.0018(6) -0.0093(6) -0.0043(6)
O7 0.0398(7) 0.0307(6) 0.0329(6) -0.0132(5) 0.0029(5) -0.0005(5)
C7 0.0301(9) 0.0391(9) 0.0345(9) -0.0126(7) -0.0168(7) 0.0064(7)
O8 0.0422(7) 0.0369(6) 0.0241(6) -0.0068(5) -0.0132(5) 0.0028(5)
C8 0.0299(10) 0.0707(15) 0.0644(14) -0.0292(12) -0.0154(10) -0.0004(10)
C9 0.0748(17) 0.0722(16) 0.0407(12) -0.0071(11) -0.0360(12) -0.0053(13)
C10 0.0322(9) 0.0310(8) 0.0381(9) -0.0036(7) -0.0159(7) -0.0078(7)
C11 0.0477(12) 0.0540(12) 0.0405(10) -0.0007(9) -0.0232(9) -0.0172(9)
C12 0.0345(11) 0.0755(15) 0.0427(11) -0.0104(10) -0.0092(9) -0.0057(10)
C13 0.0161(6) 0.0190(6) 0.0220(7) -0.0012(5) -0.0073(5) -0.0022(5)
C14 0.0203(7) 0.0205(7) 0.0229(7) 0.0004(5) -0.0085(6) -0.0059(5)
C15 0.0214(7) 0.0327(8) 0.0252(7) -0.0038(6) -0.0020(6) -0.0077(6)
C16 0.0191(7) 0.0319(8) 0.0410(9) -0.0114(7) -0.0052(7) 0.0028(6)
C17 0.0257(8) 0.0193(7) 0.0427(9) 0.0000(6) -0.0141(7) 0.0023(6)
C18 0.0212(7) 0.0197(7) 0.0277(7) 0.0032(6) -0.0080(6) -0.0028(5)
C19 0.0303(8) 0.0237(7) 0.0308(8) 0.0068(6) -0.0133(7) -0.0079(6)
C20 0.0818(16) 0.0208(8) 0.0435(11) 0.0020(7) -0.0289(11) -0.0046(9)
C21 0.102(2) 0.0312(10) 0.0314(10) 0.0095(8) -0.0162(11) -0.0200(11)
C22 0.0310(9) 0.0314(9) 0.0372(9) 0.0144(7) -0.0063(7) -0.0051(7)
C23 0.0568(13) 0.0487(12) 0.0305(9) 0.0103(8) -0.0086(9) -0.0098(10)
C24 0.0671(15) 0.0469(12) 0.0678(15) 0.0312(11) -0.0304(12) -0.0320(11)
C25 0.104(2) 0.0297(10) 0.0399(11) 0.0061(8) -0.0300(12) 0.0047(11)
C26 0.0483(11) 0.0342(9) 0.0267(8) -0.0063(7) -0.0177(8) 0.0018(8)
C27 0.0290(8) 0.0285(8) 0.0240(7) -0.0084(6) -0.0056(6) -0.0012(6)
C28 0.0387(10) 0.0236(8) 0.0324(8) -0.0059(6) -0.0048(7) -0.0018(7)
C29 0.0850(18) 0.0469(12) 0.0340(11) 0.0111(9) 0.0080(11) -0.0076(12)
C30 0.0623(15) 0.0544(13) 0.0547(13) -0.0208(11) 0.0262(11) -0.0380(11)
C31 0.0376(11) 0.0578(14) 0.0824(17) -0.0321(12) 0.0095(11) -0.0290(10)
C32 0.0471(13) 0.0799(18) 0.098(2) -0.0463(16) -0.0453(14) 0.0143(12)
C33 0.0360(10) 0.0436(11) 0.0470(11) -0.0168(9) 0.0059(8) 0.0003(8)
C34 0.0524(11) 0.0305(9) 0.0260(8) -0.0103(7) -0.0018(8) -0.0005(8)
C35 0.0616(13) 0.0386(10) 0.0222(8) -0.0062(7) -0.0113(8) 0.0030(9)
C36 0.0494(12) 0.0600(13) 0.0397(10) -0.0112(9) -0.0241(9) 0.0048(10)

loop_
_atom_type_symbol
_atom_type_description
_atom_type_scat_dispersion_real
_atom_type_scat_dispersion_imag
_atom_type_scat_source
C C 0.0033 0.0016 'International Tables Vol C Tables 4.2.6.8 and 6.1.1.4'
H H 0.0000 0.0000 'International Tables Vol C Tables 4.2.6.8 and 6.1.1.4'
O O 0.0106 0.0060 'International Tables Vol C Tables 4.2.6.8 and 6.1.1.4'
Ba Ba -0.3244 2.2819 'International Tables Vol C Tables 4.2.6.8 and 6.1.1.4'

loop_
_geom_angle_atom_site_label_1
_geom_angle_atom_site_label_2
_geom_angle_atom_site_label_3
_geom_angle
O1 Ba1 O2 125.99(4)
O1 Ba1 O3 77.67(3)
O2 Ba1 O3 87.79(4)
O1 Ba1 O8 86.80(4)
O2 Ba1 O8 74.03(4)
O3 Ba1 O8 142.46(4)
O1 Ba1 O5 135.39(4)
O2 Ba1 O5 93.87(4)
O3 Ba1 O5 128.44(4)
O8 Ba1 O5 86.13(4)
O1 Ba1 O6 94.93(4)
O2 Ba1 O6 136.17(4)
O3 Ba1 O6 86.42(4)
O8 Ba1 O6 129.27(4)
O5 Ba1 O6 58.02(5)
O1 Ba1 O4 130.72(3)
O2 Ba1 O4 74.81(3)
O3 Ba1 O4 57.30(3)
O8 Ba1 O4 141.19(3)
O5 Ba1 O4 73.49(3)
O6 Ba1 O4 65.64(3)
O1 Ba1 O7 73.19(4)
O2 Ba1 O7 127.16(4)
O3 Ba1 O7 143.59(4)
O8 Ba1 O7 57.07(4)
O5 Ba1 O7 66.12(4)
O6 Ba1 O7 74.96(4)
O4 Ba1 O7 134.19(3)
C1 O1 Ba1 167.72(10)
O1 C1 C6 120.76(14)
O1 C1 C2 121.05(13)
C6 C1 C2 118.20(13)
C13 O2 Ba1 160.84(9)
C3 C2 C1 119.76(15)
C3 C2 C7 120.67(15)
C1 C2 C7 119.51(13)
C25 O3 C26 112.99(14)
C25 O3 Ba1 122.20(11)
C26 O3 Ba1 124.20(10)
C4 C3 C2 121.66(17)
C4 C3 H1 119.2
C2 C3 H1 119.2
C28 O4 C27 109.44(12)
C28 O4 Ba1 112.15(9)
C27 O4 Ba1 111.65(8)
C3 C4 C5 119.10(16)
C3 C4 H2 120.5
C5 C4 H2 120.5
C30 O5 C29 111.74(17)
C30 O5 Ba1 117.54(14)
C29 O5 Ba1 114.96(13)
C4 C5 C6 121.70(17)
C4 C5 H3 119.2
C6 C5 H3 119.2
C32 O6 C31 111.48(18)
C32 O6 Ba1 116.27(15)
C31 O6 Ba1 116.55(13)
C5 C6 C1 119.56(15)
C5 C6 C10 121.63(15)
C1 C6 C10 118.67(14)
C34 O7 C33 109.22(14)
C34 O7 Ba1 110.34(10)
C33 O7 Ba1 111.54(11)
C2 C7 C9 110.80(17)
C2 C7 C8 113.42(15)
C9 C7 C8 110.21(18)
C2 C7 H4 107.4
C9 C7 H4 107.4
C8 C7 H4 107.4
C36 O8 C35 112.24(14)
C36 O8 Ba1 124.29(10)
C35 O8 Ba1 122.69(11)
C7 C8 H5 109.5
C7 C8 H6 109.5
H5 C8 H6 109.5
C7 C8 H7 109.5
H5 C8 H7 109.5
H6 C8 H7 109.5
C7 C9 H8 109.5
C7 C9 H9 109.5
H8 C9 H9 109.5
C7 C9 H10 109.5
H8 C9 H10 109.5
H9 C9 H10 109.5
C6 C10 C11 114.21(15)
C6 C10 C12 109.64(15)
C11 C10 C12 110.35(16)
C6 C10 H11 107.5
C11 C10 H11 107.5
C12 C10 H11 107.5
C10 C11 H12 109.5
C10 C11 H13 109.5
H12 C11 H13 109.5
C10 C11 H14 109.5
H12 C11 H14 109.5
H13 C11 H14 109.5
C10 C12 H15 109.5
C10 C12 H16 109.5
H15 C12 H16 109.5
C10 C12 H17 109.5
H15 C12 H17 109.5
H16 C12 H17 109.5
O2 C13 C18 121.26(13)
O2 C13 C14 120.78(13)
C18 C13 C14 117.96(13)
C15 C14 C13 119.60(13)
C15 C14 C19 122.25(14)
C13 C14 C19 118.11(13)
C16 C15 C14 121.67(14)
C16 C15 H18 119.2
C14 C15 H18 119.2
C17 C16 C15 119.00(14)
C17 C16 H19 120.5
C15 C16 H19 120.5
C16 C17 C18 121.69(15)
C16 C17 H20 119.2
C18 C17 H20 119.2
C17 C18 C13 120.03(14)
C17 C18 C22 120.59(14)
C13 C18 C22 119.35(14)
C14 C19 C21 115.08(15)
C14 C19 C20 110.48(13)
C21 C19 C20 108.87(15)
C14 C19 H21 107.4
C21 C19 H21 107.4
C20 C19 H21 107.4
C19 C20 H22 109.5
C19 C20 H23 109.5
H22 C20 H23 109.5
C19 C20 H24 109.5
H22 C20 H24 109.5
H23 C20 H24 109.5
C19 C21 H25 109.5
C19 C21 H26 109.5
H25 C21 H26 109.5
C19 C21 H27 109.5
H25 C21 H27 109.5
H26 C21 H27 109.5
C18 C22 C23 111.14(15)
C18 C22 C24 113.43(17)
C23 C22 C24 109.53(16)
C18 C22 H28 107.5
C23 C22 H28 107.5
C24 C22 H28 107.5
C22 C23 H29 109.5
C22 C23 H30 109.5
H29 C23 H30 109.5
C22 C23 H31 109.5
H29 C23 H31 109.5
H30 C23 H31 109.5
C22 C24 H32 109.5
C22 C24 H33 109.5
H32 C24 H33 109.5
C22 C24 H34 109.5
H32 C24 H34 109.5
H33 C24 H34 109.5
O3 C25 H35 109.5
O3 C25 H36 109.5
H35 C25 H36 109.5
O3 C25 H37 109.5
H35 C25 H37 109.5
H36 C25 H37 109.5
O3 C26 C27 109.18(13)
O3 C26 H38 109.8
C27 C26 H38 109.8
O3 C26 H39 109.8
C27 C26 H39 109.8
H38 C26 H39 108.3
O4 C27 C26 109.07(13)
O4 C27 H40 109.9
C26 C27 H40 109.9
O4 C27 H41 109.9
C26 C27 H41 109.9
H40 C27 H41 108.3
O4 C28 H42 109.5
O4 C28 H43 109.5
H42 C28 H43 109.5
O4 C28 H44 109.5
H42 C28 H44 109.5
H43 C28 H44 109.5
O5 C29 H45 109.5
O5 C29 H46 109.5
H45 C29 H46 109.5
O5 C29 H47 109.5
H45 C29 H47 109.5
H46 C29 H47 109.5
O5 C30 C31 108.90(17)
O5 C30 H48 109.9
C31 C30 H48 109.9
O5 C30 H49 109.9
C31 C30 H49 109.9
H48 C30 H49 108.3
O6 C31 C30 109.19(17)
O6 C31 H50 109.8
C30 C31 H50 109.8
O6 C31 H51 109.8
C30 C31 H51 109.8
H50 C31 H51 108.3
O6 C32 H52 109.5
O6 C32 H53 109.5
H52 C32 H53 109.5
O6 C32 H54 109.5
H52 C32 H54 109.5
H53 C32 H54 109.5
O7 C33 H55 109.5
O7 C33 H56 109.5
H55 C33 H56 109.5
O7 C33 H57 109.5
H55 C33 H57 109.5
H56 C33 H57 109.5
O7 C34 C35 109.40(14)
O7 C34 H58 109.8
C35 C34 H58 109.8
O7 C34 H59 109.8
C35 C34 H59 109.8
H58 C34 H59 108.2
O8 C35 C34 109.33(14)
O8 C35 H60 109.8
C34 C35 H60 109.8
O8 C35 H61 109.8
C34 C35 H61 109.8
H60 C35 H61 108.3
O8 C36 H62 109.5
O8 C36 H63 109.5
H62 C36 H63 109.5
O8 C36 H64 109.5
H62 C36 H64 109.5
H63 C36 H64 109.5

loop_
_geom_bond_atom_site_label_1
_geom_bond_atom_site_label_2
_geom_bond_distance
Ba1 O1 2.5057(10)
Ba1 O2 2.5145(10)
Ba1 O3 2.7903(11)
Ba1 O8 2.8440(12)
Ba1 O5 2.8743(12)
Ba1 O6 2.8776(13)
Ba1 O4 2.9382(11)
Ba1 O7 2.9428(12)
O1 C1 1.3085(17)
C1 C6 1.425(2)
C1 C2 1.426(2)
O2 C13 1.3102(17)
C2 C3 1.389(2)
C2 C7 1.514(2)
O3 C25 1.420(2)
O3 C26 1.4250(19)
C3 C4 1.384(3)
C3 H1 0.9500
O4 C28 1.427(2)
O4 C27 1.4288(19)
C4 C5 1.385(3)
C4 H2 0.9500
O5 C30 1.410(3)
O5 C29 1.430(3)
C5 C6 1.392(2)
C5 H3 0.9500
O6 C32 1.420(3)
O6 C31 1.434(3)
C6 C10 1.511(2)
O7 C34 1.424(2)
O7 C33 1.429(2)
C7 C9 1.524(3)
C7 C8 1.530(3)
C7 H4 1.0000
O8 C36 1.419(2)
O8 C35 1.423(2)
C8 H5 0.9800
C8 H6 0.9800
C8 H7 0.9800
C9 H8 0.9800
C9 H9 0.9800
C9 H10 0.9800
C10 C11 1.528(2)
C10 C12 1.529(3)
C10 H11 1.0000
C11 H12 0.9800
C11 H13 0.9800
C11 H14 0.9800
C12 H15 0.9800
C12 H16 0.9800
C12 H17 0.9800
C13 C18 1.4250(19)
C13 C14 1.428(2)
C14 C15 1.392(2)
C14 C19 1.514(2)
C15 C16 1.389(2)
C15 H18 0.9500
C16 C17 1.382(3)
C16 H19 0.9500
C17 C18 1.388(2)
C17 H20 0.9500
C18 C22 1.512(2)
C19 C21 1.522(3)
C19 C20 1.523(2)
C19 H21 1.0000
C20 H22 0.9800
C20 H23 0.9800
C20 H24 0.9800
C21 H25 0.9800
C21 H26 0.9800
C21 H27 0.9800
C22 C23 1.526(3)
C22 C24 1.527(3)
C22 H28 1.0000
C23 H29 0.9800
C23 H30 0.9800
C23 H31 0.9800
C24 H32 0.9800
C24 H33 0.9800
C24 H34 0.9800
C25 H35 0.9800
C25 H36 0.9800
C25 H37 0.9800
C26 C27 1.500(2)
C26 H38 0.9900
C26 H39 0.9900
C27 H40 0.9900
C27 H41 0.9900
C28 H42 0.9800
C28 H43 0.9800
C28 H44 0.9800
C29 H45 0.9800
C29 H46 0.9800
C29 H47 0.9800
C30 C31 1.494(4)
C30 H48 0.9900
C30 H49 0.9900
C31 H50 0.9900
C31 H51 0.9900
C32 H52 0.9800
C32 H53 0.9800
C32 H54 0.9800
C33 H55 0.9800
C33 H56 0.9800
C33 H57 0.9800
C34 C35 1.495(3)
C34 H58 0.9900
C34 H59 0.9900
C35 H60 0.9900
C35 H61 0.9900
C36 H62 0.9800
C36 H63 0.9800
C36 H64 0.9800
